data_7246911
loop_
_publ_author_name
'Budzikur-Maci\;ag, Daria'
'Kinzhybalo, Vasyl'
'\'Slepokura, Katarzyna'

_publ_section_title
;
 Structural variety and dehydration in 3-aminopyridine--hypodiphosphoric
 acid--water system
;
_journal_issue 26
_journal_name_full CrystEngComm
_journal_page_first 3826
_journal_page_last 3836
_journal_paper_doi 10.1039/D3CE00186E
_journal_volume 25
_journal_year 2023
_chemical_formula_moiety '2(C5 N2 H7), (H2 P2 O6), 0.5(H4 P2 O6), (H2 O)'
_chemical_formula_sum 'C10 H20 N4 O10 P3'
_chemical_formula_weight 449.21
_space_group_crystal_system triclinic
_space_group_IT_number 2
_space_group_name_Hall '-P 1'
_space_group_name_H-M_alt 'P -1'
_atom_sites_solution_hydrogens mixed
_atom_sites_solution_primary difmap
_atom_sites_solution_secondary dual
_audit_creation_method SHELXL-2016/6
_audit_update_record
;
2023-05-15 deposited with the CCDC.	2023-05-29 downloaded from the CCDC.
;
_cell_angle_alpha 97.39(2)
_cell_angle_beta 101.51(2)
_cell_angle_gamma 113.55(2)
_cell_formula_units_Z 2
_cell_length_a 9.641(2)
_cell_length_b 9.739(2)
_cell_length_c 11.262(2)
_cell_measurement_reflns_used 19689
_cell_measurement_temperature 240(2)
_cell_measurement_theta_max 42.6630
_cell_measurement_theta_min 1.8840
_cell_volume 924.0(4)
_computing_cell_refinement 'CrysAlisPro 1.171.41.80a (Rigaku OD, 2020)'
_computing_data_collection 'CrysAlisPro 1.171.41.80a (Rigaku OD, 2020)'
_computing_data_reduction 'CrysAlisPro 1.171.41.80a (Rigaku OD, 2020)'
_computing_structure_refinement 'SHELXL-2016/6 (Sheldrick, 2016)'
_computing_structure_solution 'SHELXT 2014/5 (Sheldrick, 2014)'
_diffrn_ambient_temperature 240(2)
_diffrn_detector 'Hybrid Pixel Array Detector'
_diffrn_detector_area_resol_mean 10.0000
_diffrn_detector_type 'HyPix-Arc 150'
_diffrn_measured_fraction_theta_full 0.999
_diffrn_measured_fraction_theta_max 0.790
_diffrn_measurement_device 'four-circle diffractometer'
_diffrn_measurement_device_type 'XtaLAB Synergy R, DW system, HyPix-Arc 150'
_diffrn_measurement_method '\w scans'
_diffrn_radiation_type MoK\a
_diffrn_radiation_wavelength 0.71073
_diffrn_reflns_av_R_equivalents 0.0288
_diffrn_reflns_av_unetI/netI 0.0422
_diffrn_reflns_Laue_measured_fraction_full 0.999
_diffrn_reflns_Laue_measured_fraction_max 0.790
_diffrn_reflns_limit_h_max 20
_diffrn_reflns_limit_h_min -19
_diffrn_reflns_limit_k_max 20
_diffrn_reflns_limit_k_min -15
_diffrn_reflns_limit_l_max 23
_diffrn_reflns_limit_l_min -23
_diffrn_reflns_number 45055
_diffrn_reflns_point_group_measured_fraction_full 0.999
_diffrn_reflns_point_group_measured_fraction_max 0.790
_diffrn_reflns_theta_full 25.242
_diffrn_reflns_theta_max 48.040
_diffrn_reflns_theta_min 1.897
_diffrn_source 'Rotating-anode X-ray tube'
_diffrn_source_type 'Rigaku (Mo) X-ray Source'
_exptl_absorpt_coefficient_mu 0.381
_exptl_absorpt_correction_T_max 1.00000
_exptl_absorpt_correction_T_min 0.77518
_exptl_absorpt_correction_type multi-scan
_exptl_absorpt_process_details
;
CrysAlisPro 1.171.41.80a (Rigaku Oxford Diffraction, 2020)
Empirical absorption correction using spherical harmonics,
implemented in SCALE3 ABSPACK scaling algorithm.
;
_exptl_crystal_colour colourless
_exptl_crystal_density_diffrn 1.615
_exptl_crystal_description plate
_exptl_crystal_F_000 466
_exptl_crystal_size_max 0.270
_exptl_crystal_size_mid 0.146
_exptl_crystal_size_min 0.131
_refine_diff_density_max 0.613
_refine_diff_density_min -0.455
_refine_diff_density_rms 0.072
_refine_ls_extinction_method none
_refine_ls_goodness_of_fit_ref 1.085
_refine_ls_hydrogen_treatment mixed
_refine_ls_matrix_type full
_refine_ls_number_parameters 345
_refine_ls_number_reflns 14010
_refine_ls_number_restraints 90
_refine_ls_restrained_S_all 1.085
_refine_ls_R_factor_all 0.0824
_refine_ls_R_factor_gt 0.0426
_refine_ls_shift/su_max 0.005
_refine_ls_shift/su_mean 0.001
_refine_ls_structure_factor_coef Fsqd
_refine_ls_weighting_details 'w=1/[\s^2^(Fo^2^)+(0.0576P)^2^] where P=(Fo^2^+2Fc^2^)/3'
_refine_ls_weighting_scheme calc
_refine_ls_wR_factor_gt 0.1116
_refine_ls_wR_factor_ref 0.1255
_reflns_Friedel_coverage 0.000
_reflns_number_gt 8479
_reflns_number_total 14010
_reflns_threshold_expression 'I > 2\s(I)'
_cod_data_source_file d3ce00186e4.cif
_cod_data_source_block 3AminoPyr11_07_240_00
_cod_depositor_comments 'Adding full bibliography for 7246911--7246916.cif.'
_cod_original_cell_volume 924.0(3)
_cod_database_code 7246911
_shelx_shelxl_version_number 2016/6
_shelx_space_group_comment
;
The symmetry employed for this shelxl refinement is uniquely defined
by the following loop, which should always be used as a source of
symmetry information in preference to the above space-group names.
They are only intended as comments.
;
_shelx_estimated_absorpt_t_min 0.904
_shelx_estimated_absorpt_t_max 0.952

loop_
_space_group_symop_operation_xyz
'x, y, z'
'-x, -y, -z'

loop_
_atom_site_label
_atom_site_type_symbol
_atom_site_fract_x
_atom_site_fract_y
_atom_site_fract_z
_atom_site_U_iso_or_equiv
_atom_site_adp_type
_atom_site_occupancy
_atom_site_site_symmetry_order
_atom_site_calc_flag
_atom_site_refinement_flags_posn
_atom_site_refinement_flags_adp
_atom_site_refinement_flags_occupancy
_atom_site_disorder_assembly
_atom_site_disorder_group
P1A P 0.11790(2) 0.30369(2) 0.90741(2) 0.01696(5) Uani 1 1 d . . . . .
O1A O 0.22533(7) 0.43791(7) 1.01477(6) 0.02201(12) Uani 1 1 d . . . . .
O2A O 0.19986(8) 0.25913(7) 0.81780(6) 0.02281(12) Uani 1 1 d . . . . .
O3A O 0.02504(9) 0.15623(8) 0.95180(7) 0.02760(14) Uani 1 1 d . . . . .
H3PA H 0.0226(17) 0.1762(16) 1.0184(14) 0.041(4) Uiso 1 1 d . . . . .
P2A P -0.05585(2) 0.36454(2) 0.80089(2) 0.01765(5) Uani 1 1 d . . . . .
O4A O 0.02855(8) 0.52639(7) 0.78760(7) 0.02592(13) Uani 1 1 d . . . . .
O5A O -0.14702(8) 0.24073(8) 0.68218(6) 0.02736(13) Uani 1 1 d . . . . .
O6A O -0.17512(8) 0.34805(8) 0.88030(7) 0.02792(14) Uani 1 1 d . . . . .
H6PA H -0.1741(16) 0.4351(16) 0.9143(14) 0.044(4) Uiso 1 1 d . . . . .
P1B P 0.09783(2) -0.01802(2) 0.55087(2) 0.01800(5) Uani 1 1 d . . . . .
O1B O 0.25020(8) 0.09367(8) 0.53777(7) 0.02865(14) Uani 1 1 d . . . . .
O2B O 0.05925(8) -0.18884(7) 0.50356(6) 0.02610(13) Uani 1 1 d . . . . .
H2PB H 0.099(3) -0.213(3) 0.420(3) 0.119(8) Uiso 1 1 d . . . . .
O3B O 0.08882(8) -0.00382(7) 0.68740(6) 0.02461(13) Uani 1 1 d . . . . .
H3PB H 0.133(2) 0.110(2) 0.7315(19) 0.088(6) Uiso 1 1 d . . . . .
N1B N 0.46097(11) 0.28242(13) 0.44157(10) 0.0421(2) Uani 1 1 d D . . . .
H1NB H 0.3854(19) 0.2107(18) 0.4622(16) 0.058(5) Uiso 1 1 d . . . . .
C2B C 0.42228(11) 0.34610(13) 0.34971(10) 0.0351(2) Uani 1 1 d D . . . .
H2B H 0.316343 0.309550 0.304628 0.042 Uiso 1 1 calc R U . . .
C3B C 0.53954(11) 0.46694(12) 0.32094(9) 0.03062(19) Uani 1 1 d D . . . .
N3B N 0.50307(11) 0.53609(13) 0.23044(10) 0.0412(2) Uani 1 1 d D . . . .
H3B1 H 0.4015(18) 0.4832(17) 0.1683(15) 0.053(4) Uiso 1 1 d . . . . .
H3B2 H 0.5934(19) 0.6220(17) 0.2092(15) 0.054(4) Uiso 1 1 d . . . . .
C4B C 0.69532(11) 0.51780(14) 0.39263(10) 0.0358(2) Uani 1 1 d D . . . .
H4B H 0.777028 0.601140 0.377806 0.043 Uiso 1 1 calc R U . . .
C5B C 0.72888(13) 0.44636(16) 0.48434(11) 0.0449(3) Uani 1 1 d D . . . .
H5B H 0.833653 0.478911 0.530565 0.054 Uiso 1 1 calc R U . . .
C6B C 0.60887(14) 0.32700(17) 0.50848(12) 0.0495(3) Uani 1 1 d D . . . .
H6B H 0.630775 0.277608 0.571179 0.059 Uiso 1 1 calc R U . . .
N1A N 0.3365(7) 0.7461(10) 0.8668(9) 0.0309(10) Uani 0.501(9) 1 d D U P A 1
C2A C 0.3465(4) 0.8425(6) 0.7911(5) 0.0294(10) Uani 0.501(9) 1 d D U P A 1
H2A H 0.256256 0.827252 0.730052 0.035 Uiso 0.501(9) 1 calc R U P A 1
C3A C 0.4913(4) 0.9663(4) 0.8028(4) 0.0301(7) Uani 0.501(9) 1 d D U P A 1
N3A N 0.5050(4) 1.0671(6) 0.7285(5) 0.0499(11) Uani 0.501(9) 1 d D U P A 1
H3A1 H 0.422716 1.055712 0.671979 0.060 Uiso 0.501(9) 1 calc R U P A 1
H3A2 H 0.596079 1.143239 0.737279 0.060 Uiso 0.501(9) 1 calc R U P A 1
C4A C 0.6217(4) 0.9790(5) 0.8932(4) 0.0315(9) Uani 0.501(9) 1 d D U P A 1
H4A H 0.722388 1.056096 0.900185 0.038 Uiso 0.501(9) 1 calc R U P A 1
C5A C 0.6041(7) 0.8801(8) 0.9715(6) 0.0339(12) Uani 0.501(9) 1 d D U P A 1
H5A H 0.691845 0.891789 1.033564 0.041 Uiso 0.501(9) 1 calc R U P A 1
C6A C 0.4577(8) 0.7635(8) 0.9590(6) 0.0316(11) Uani 0.501(9) 1 d D U P A 1
H6A H 0.443463 0.697594 1.014229 0.038 Uiso 0.501(9) 1 calc R U P A 1
N1X N 0.3275(6) 0.7374(10) 0.8474(9) 0.0291(9) Uani 0.499(9) 1 d D U P A 2
C2X C 0.3454(4) 0.8263(6) 0.7653(5) 0.0285(9) Uani 0.499(9) 1 d D U P A 2
H2X H 0.257374 0.813451 0.702983 0.034 Uiso 0.499(9) 1 calc R U P A 2
C3X C 0.4953(4) 0.9386(4) 0.7719(4) 0.0288(7) Uani 0.499(9) 1 d D U P A 2
N3X N 0.5173(4) 1.0253(5) 0.6863(5) 0.0453(9) Uani 0.499(9) 1 d D U P A 2
H3X1 H 0.437562 1.011671 0.625987 0.054 Uiso 0.499(9) 1 calc R U P A 2
H3X2 H 0.611064 1.094544 0.691710 0.054 Uiso 0.499(9) 1 calc R U P A 2
C4X C 0.6213(5) 0.9510(5) 0.8668(5) 0.0345(9) Uani 0.499(9) 1 d D U P A 2
H4X H 0.723865 1.024521 0.874257 0.041 Uiso 0.499(9) 1 calc R U P A 2
C5X C 0.5965(7) 0.8569(8) 0.9488(6) 0.0335(11) Uani 0.499(9) 1 d D U P A 2
H5X H 0.681271 0.868702 1.013981 0.040 Uiso 0.499(9) 1 calc R U P A 2
C6X C 0.4472(8) 0.7450(8) 0.9358(6) 0.0308(10) Uani 0.499(9) 1 d D U P A 2
H6X H 0.430047 0.675526 0.988044 0.037 Uiso 0.499(9) 1 calc R U P A 2
O1W O 0.04777(10) 0.22825(9) 1.18677(8) 0.03582(17) Uani 1 1 d DG . . . .
H1W1 H -0.002002 0.155953 1.216328 0.045(4) Uiso 1 1 d DG . . . .
H1W2 H 0.020972 0.298691 1.200257 0.057(5) Uiso 1 1 d DG . . . .
H1N H 0.237(2) 0.664(2) 0.8414(17) 0.074(6) Uiso 1 1 d . . . . .

loop_
_atom_site_aniso_label
_atom_site_aniso_U_11
_atom_site_aniso_U_22
_atom_site_aniso_U_33
_atom_site_aniso_U_23
_atom_site_aniso_U_13
_atom_site_aniso_U_12
P1A 0.01753(9) 0.01493(9) 0.01682(8) 0.00302(6) 0.00387(7) 0.00614(7)
O1A 0.0210(3) 0.0200(3) 0.0204(3) -0.0002(2) 0.0014(2) 0.0079(2)
O2A 0.0231(3) 0.0221(3) 0.0238(3) 0.0024(2) 0.0085(2) 0.0103(2)
O3A 0.0309(3) 0.0211(3) 0.0274(3) 0.0104(2) 0.0086(3) 0.0063(3)
P2A 0.01646(9) 0.01648(9) 0.01833(9) 0.00280(7) 0.00413(7) 0.00625(7)
O4A 0.0224(3) 0.0215(3) 0.0343(3) 0.0130(3) 0.0077(3) 0.0082(2)
O5A 0.0244(3) 0.0297(3) 0.0216(3) -0.0030(2) -0.0001(2) 0.0112(3)
O6A 0.0264(3) 0.0204(3) 0.0385(4) 0.0039(3) 0.0183(3) 0.0083(3)
P1B 0.01904(10) 0.01682(10) 0.01775(9) 0.00503(7) 0.00543(7) 0.00700(8)
O1B 0.0203(3) 0.0288(3) 0.0320(3) 0.0098(3) 0.0087(3) 0.0045(3)
O2B 0.0318(3) 0.0192(3) 0.0281(3) 0.0038(2) 0.0095(3) 0.0118(3)
O3B 0.0354(3) 0.0211(3) 0.0168(2) 0.0061(2) 0.0079(2) 0.0110(3)
N1B 0.0322(5) 0.0560(6) 0.0462(6) 0.0327(5) 0.0193(4) 0.0170(5)
C2B 0.0223(4) 0.0444(6) 0.0379(5) 0.0185(5) 0.0094(4) 0.0109(4)
C3B 0.0243(4) 0.0373(5) 0.0287(4) 0.0138(4) 0.0066(3) 0.0104(4)
N3B 0.0289(4) 0.0474(6) 0.0386(5) 0.0219(4) 0.0004(4) 0.0088(4)
C4B 0.0232(4) 0.0463(6) 0.0328(5) 0.0161(4) 0.0060(4) 0.0091(4)
C5B 0.0281(5) 0.0681(8) 0.0386(6) 0.0249(6) 0.0062(4) 0.0188(6)
C6B 0.0407(6) 0.0738(9) 0.0450(7) 0.0384(7) 0.0157(5) 0.0270(6)
N1A 0.0233(11) 0.0218(12) 0.041(2) 0.0126(17) 0.0082(11) 0.0020(8)
C2A 0.0180(8) 0.0271(13) 0.035(2) 0.0082(14) 0.0012(9) 0.0046(8)
C3A 0.0210(8) 0.0237(12) 0.0387(15) 0.0121(11) 0.0024(9) 0.0045(8)
N3A 0.0229(10) 0.0493(19) 0.065(2) 0.0375(18) -0.0001(13) 0.0022(11)
C4A 0.0185(8) 0.0199(14) 0.0445(17) 0.0109(14) -0.0013(10) 0.0006(9)
C5A 0.0245(10) 0.0255(18) 0.040(2) 0.0095(19) -0.0028(11) 0.0047(11)
C6A 0.0306(12) 0.0265(16) 0.033(2) 0.0107(19) 0.0030(13) 0.0091(11)
N1X 0.0190(9) 0.0229(11) 0.040(2) 0.0083(14) 0.0041(10) 0.0057(9)
C2X 0.0207(8) 0.0247(12) 0.035(2) 0.0098(14) 0.0038(9) 0.0062(7)
C3X 0.0181(7) 0.0217(11) 0.0406(16) 0.0103(11) 0.0012(9) 0.0052(8)
N3X 0.0216(9) 0.0422(17) 0.067(2) 0.0349(16) 0.0048(12) 0.0058(10)
C4X 0.0196(8) 0.0214(15) 0.0497(19) 0.0066(13) -0.0009(10) 0.0016(9)
C5X 0.0262(11) 0.0283(18) 0.039(2) 0.0076(18) -0.0040(11) 0.0109(11)
C6X 0.0299(12) 0.0236(15) 0.033(2) 0.0088(17) 0.0063(13) 0.0064(10)
O1W 0.0507(5) 0.0340(4) 0.0375(4) 0.0208(3) 0.0254(4) 0.0231(4)

loop_
_atom_type_symbol
_atom_type_description
_atom_type_scat_dispersion_real
_atom_type_scat_dispersion_imag
_atom_type_scat_source
C C 0.0033 0.0016 'International Tables Vol C Tables 4.2.6.8 and 6.1.1.4'
H H 0.0000 0.0000 'International Tables Vol C Tables 4.2.6.8 and 6.1.1.4'
N N 0.0061 0.0033 'International Tables Vol C Tables 4.2.6.8 and 6.1.1.4'
O O 0.0106 0.0060 'International Tables Vol C Tables 4.2.6.8 and 6.1.1.4'
P P 0.1023 0.0942 'International Tables Vol C Tables 4.2.6.8 and 6.1.1.4'

loop_
_geom_angle_atom_site_label_1
_geom_angle_atom_site_label_2
_geom_angle_atom_site_label_3
_geom_angle
_geom_angle_site_symmetry_1
_geom_angle_site_symmetry_3
_geom_angle_publ_flag
O1A P1A O2A 114.51(4) . . yes
O1A P1A O3A 112.15(4) . . yes
O2A P1A O3A 107.32(4) . . yes
O1A P1A P2A 108.11(3) . . yes
O2A P1A P2A 107.27(3) . . yes
O3A P1A P2A 107.13(4) . . yes
P1A O2A H3PB 123.9(8) . . ?
P1A O3A H3PA 111.5(11) . . ?
O4A P2A O5A 117.05(5) . . yes
O4A P2A O6A 112.80(4) . . yes
O5A P2A O6A 105.72(5) . . yes
O4A P2A P1A 107.98(4) . . yes
O5A P2A P1A 108.03(4) . . yes
O6A P2A P1A 104.47(3) . . yes
P2A O6A H6PA 115.0(9) . . ?
O1B P1B O2B 114.43(5) . . yes
O1B P1B O3B 113.34(5) . . yes
O2B P1B O3B 104.78(4) . . yes
O1B P1B P1B 110.91(4) . 2_556 yes
O2B P1B P1B 106.89(4) . 2_556 yes
O3B P1B P1B 105.85(3) . 2_556 yes
P1B O2B H2PB 114.9(12) . . ?
P1B O3B H3PB 110.0(11) . . ?
C6B N1B C2B 123.39(10) . . ?
C6B N1B H1NB 117.6(11) . . ?
C2B N1B H1NB 118.9(11) . . ?
N1B C2B C3B 119.87(9) . . ?
N1B C2B H2B 120.1 . . ?
C3B C2B H2B 120.1 . . ?
N3B C3B C2B 121.03(9) . . ?
N3B C3B C4B 121.50(9) . . ?
C2B C3B C4B 117.42(9) . . ?
C3B N3B H3B1 119.4(9) . . ?
C3B N3B H3B2 118.8(9) . . ?
H3B1 N3B H3B2 118.3(12) . . ?
C5B C4B C3B 120.31(9) . . ?
C5B C4B H4B 119.8 . . ?
C3B C4B H4B 119.8 . . ?
C4B C5B C6B 119.92(10) . . ?
C4B C5B H5B 120.0 . . ?
C6B C5B H5B 120.0 . . ?
N1B C6B C5B 119.05(10) . . ?
N1B C6B H6B 120.5 . . ?
C5B C6B H6B 120.5 . . ?
C6A N1A C2A 123.56(19) . . ?
C6A N1A H1N 126.5(12) . . ?
C2A N1A H1N 109.8(12) . . ?
N1A C2A C3A 120.01(16) . . ?
N1A C2A H2A 120.0 . . ?
C3A C2A H2A 120.0 . . ?
N3A C3A C2A 121.46(17) . . ?
N3A C3A C4A 121.66(17) . . ?
C2A C3A C4A 116.87(15) . . ?
C3A N3A H3A1 120.0 . . ?
C3A N3A H3A2 120.0 . . ?
H3A1 N3A H3A2 120.0 . . ?
C5A C4A C3A 120.73(16) . . ?
C5A C4A H4A 119.6 . . ?
C3A C4A H4A 119.6 . . ?
C4A C5A C6A 119.96(17) . . ?
C4A C5A H5A 120.0 . . ?
C6A C5A H5A 120.0 . . ?
N1A C6A C5A 118.62(17) . . ?
N1A C6A H6A 120.7 . . ?
C5A C6A H6A 120.7 . . ?
C2X N1X C6X 123.51(18) . . ?
C2X N1X H1N 121.1(13) . . ?
C6X N1X H1N 115.1(13) . . ?
N1X C2X C3X 120.11(16) . . ?
N1X C2X H2X 119.9 . . ?
C3X C2X H2X 119.9 . . ?
N3X C3X C2X 121.11(17) . . ?
N3X C3X C4X 121.92(17) . . ?
C2X C3X C4X 116.89(15) . . ?
C3X N3X H3X1 120.0 . . ?
C3X N3X H3X2 120.0 . . ?
H3X1 N3X H3X2 120.0 . . ?
C5X C4X C3X 120.71(16) . . ?
C5X C4X H4X 119.6 . . ?
C3X C4X H4X 119.6 . . ?
C4X C5X C6X 120.01(17) . . ?
C4X C5X H5X 120.0 . . ?
C6X C5X H5X 120.0 . . ?
N1X C6X C5X 118.62(17) . . ?
N1X C6X H6X 120.7 . . ?
C5X C6X H6X 120.7 . . ?
H1W1 O1W H1W2 109.8 . . ?

loop_
_geom_bond_atom_site_label_1
_geom_bond_atom_site_label_2
_geom_bond_distance
_geom_bond_site_symmetry_2
_geom_bond_publ_flag
P1A O1A 1.5017(8) . yes
P1A O2A 1.5202(7) . yes
P1A O3A 1.5651(8) . yes
P1A P2A 2.1842(5) . yes
O2A H3PB 1.45(2) . ?
O3A H3PA 0.758(15) . ?
P2A O4A 1.5012(8) . yes
P2A O5A 1.5110(9) . yes
P2A O6A 1.5645(8) . yes
O6A H6PA 0.880(14) . ?
P1B O1B 1.4879(8) . yes
P1B O2B 1.5454(8) . yes
P1B O3B 1.5489(7) . yes
P1B P1B 2.1827(6) 2_556 yes
O2B H2PB 1.12(3) . ?
O3B H3PB 1.03(2) . ?
N1B C6B 1.3349(14) . ?
N1B C2B 1.3379(13) . ?
N1B H1NB 0.880(16) . ?
C2B C3B 1.3961(13) . ?
C2B H2B 0.9400 . ?
C3B N3B 1.3560(12) . ?
C3B C4B 1.4042(13) . ?
N3B H3B1 0.972(15) . ?
N3B H3B2 1.033(16) . ?
C4B C5B 1.3737(14) . ?
C4B H4B 0.9400 . ?
C5B C6B 1.3769(15) . ?
C5B H5B 0.9400 . ?
C6B H6B 0.9400 . ?
N1A C6A 1.3356(18) . ?
N1A C2A 1.3358(18) . ?
N1A H1N 0.927(19) . ?
C2A C3A 1.4007(16) . ?
C2A H2A 0.9400 . ?
C3A N3A 1.3539(16) . ?
C3A C4A 1.4018(17) . ?
N3A H3A1 0.8700 . ?
N3A H3A2 0.8700 . ?
C4A C5A 1.3717(17) . ?
C4A H4A 0.9400 . ?
C5A C6A 1.3789(18) . ?
C5A H5A 0.9400 . ?
C6A H6A 0.9400 . ?
N1X C2X 1.3353(18) . ?
N1X C6X 1.3355(18) . ?
N1X H1N 0.861(18) . ?
C2X C3X 1.4010(16) . ?
C2X H2X 0.9400 . ?
C3X N3X 1.3539(16) . ?
C3X C4X 1.4013(17) . ?
N3X H3X1 0.8700 . ?
N3X H3X2 0.8700 . ?
C4X C5X 1.3718(18) . ?
C4X H4X 0.9400 . ?
C5X C6X 1.3790(18) . ?
C5X H5X 0.9400 . ?
C6X H6X 0.9400 . ?
O1W H1W1 0.8311 . ?
O1W H1W2 0.8312 . ?

loop_
_geom_hbond_atom_site_label_D
_geom_hbond_atom_site_label_H
_geom_hbond_atom_site_label_A
_geom_hbond_distance_DH
_geom_hbond_distance_HA
_geom_hbond_distance_DA
_geom_hbond_angle_DHA
_geom_hbond_site_symmetry_A
O3A H3PA O1W 0.758(15) 1.839(16) 2.5906(12) 171.3(16) .
O6A H6PA O1A 0.880(14) 1.674(15) 2.5253(10) 161.9(14) 2_567
O2B H2PB O5A 1.12(3) 1.36(3) 2.4745(10) 179(2) 2_556
O3B H3PB O2A 1.03(2) 1.45(2) 2.4648(12) 167.8(19) .
N1A H1N O4A 0.927(19) 1.832(18) 2.750(5) 170.3(17) .
N3A H3A1 O1B 0.87 2.20 3.043(4) 164.7 1_565
N3A H3A2 O5A 0.87 2.51 3.283(4) 148.2 1_665
N3A H3A2 O6A 0.87 2.38 3.142(4) 145.9 1_665
C4A H4A O3A 0.94 2.59 3.443(4) 151.1 1_665
C6A H6A O1A 0.94 2.56 3.296(5) 134.9 .
N1X H1N O4A 0.861(18) 1.832(18) 2.668(5) 163.2(18) .
N3X H3X1 O1B 0.87 2.35 3.132(4) 149.5 1_565
N3X H3X2 O5A 0.87 2.23 3.089(4) 170.1 1_665
C2X H2X O2B 0.94 2.63 3.555(5) 166.9 1_565
C4X H4X O3A 0.94 2.56 3.445(4) 156.7 1_665
C6X H6X O1A 0.94 2.47 3.262(4) 141.8 .
N1B H1NB O1B 0.880(16) 1.797(16) 2.6623(13) 167.2(16) .
N3B H3B1 O1A 0.972(15) 2.026(16) 2.9571(14) 159.9(12) 1_554
N3B H3B2 O2A 1.033(16) 1.974(16) 2.9682(14) 160.6(13) 2_666
C2B H2B O1W 0.94 2.41 3.3502(17) 177.1 1_554
C4B H4B O2B 0.94 2.62 3.3698(17) 137.1 1_665
C6B H6B O5A 0.94 2.44 3.1996(15) 138.1 1_655
O1W H1W1 O3B 0.83 1.96 2.786 170.0 2_557
O1W H1W2 O4A 0.83 1.94 2.7653(11) 171.6 2_567

loop_
_geom_torsion_atom_site_label_1
_geom_torsion_atom_site_label_2
_geom_torsion_atom_site_label_3
_geom_torsion_atom_site_label_4
_geom_torsion
_geom_torsion_site_symmetry_1
_geom_torsion_site_symmetry_2
_geom_torsion_site_symmetry_3
_geom_torsion_site_symmetry_4
_geom_torsion_publ_flag
O1A P1A P2A O4A 43.59(5) . . . . yes
O2A P1A P2A O4A -80.38(5) . . . . yes
O3A P1A P2A O4A 164.66(4) . . . . yes
O1A P1A P2A O5A 171.07(4) . . . . yes
O2A P1A P2A O5A 47.09(4) . . . . yes
O3A P1A P2A O5A -67.87(5) . . . . yes
O1A P1A P2A O6A -76.71(4) . . . . yes
O2A P1A P2A O6A 159.32(4) . . . . yes
O3A P1A P2A O6A 44.35(5) . . . . yes
C6B N1B C2B C3B -0.8(2) . . . . ?
N1B C2B C3B N3B -178.28(12) . . . . ?
N1B C2B C3B C4B -0.82(18) . . . . ?
N3B C3B C4B C5B 179.54(13) . . . . ?
C2B C3B C4B C5B 2.09(19) . . . . ?
C3B C4B C5B C6B -1.8(2) . . . . ?
C2B N1B C6B C5B 1.2(2) . . . . ?
C4B C5B C6B N1B 0.1(2) . . . . ?
C6A N1A C2A C3A 2.8(17) . . . . ?
N1A C2A C3A N3A -179.2(8) . . . . ?
N1A C2A C3A C4A 2.0(10) . . . . ?
N3A C3A C4A C5A 176.9(5) . . . . ?
C2A C3A C4A C5A -4.4(8) . . . . ?
C3A C4A C5A C6A 2.2(11) . . . . ?
C2A N1A C6A C5A -5.1(18) . . . . ?
C4A C5A C6A N1A 2.6(14) . . . . ?
C6X N1X C2X C3X -2.4(16) . . . . ?
N1X C2X C3X N3X 177.0(8) . . . . ?
N1X C2X C3X C4X 0.2(10) . . . . ?
N3X C3X C4X C5X -177.0(5) . . . . ?
C2X C3X C4X C5X -0.3(7) . . . . ?
C3X C4X C5X C6X 2.3(11) . . . . ?
C2X N1X C6X C5X 4.4(18) . . . . ?
C4X C5X C6X N1X -4.3(14) . . . . ?
O1B P1B P1B O1B 180.0 . . 2_556 2_556 yes
O2B P1B P1B O1B 54.63(5) . . 2_556 2_556 yes
O3B P1B P1B O1B -56.68(5) . . 2_556 2_556 yes
O1B P1B P1B O2B -54.63(5) . . 2_556 2_556 yes
O2B P1B P1B O2B 180.000(0) . . 2_556 2_556 yes
O3B P1B P1B O2B 68.69(5) . . 2_556 2_556 yes
O1B P1B P1B O3B 56.68(5) . . 2_556 2_556 yes
O2B P1B P1B O3B -68.69(5) . . 2_556 2_556 yes
O3B P1B P1B O3B 180.000(0) . . 2_556 2_556 yes
